data_4340332
loop_
_publ_author_name
'Mondal, Prasenjit'
'Agarwala, Hemlata'
'Jana, Rahul Dev'
'Plebst, Sebastian'
'Grupp, Anita'
'Ehret, Fabian'
'Mobin, Shaikh M.'
'Kaim, Wolfgang'
'Lahiri, Goutam Kumar'

_publ_section_title
;
 Sensitivity of a Strained C-C Single Bond to Charge Transfer: Redox
 Activity in Mononuclear and Dinuclear Ruthenium Complexes of
 Bis(arylimino)acenaphthene (BIAN) Ligands.
;
_journal_issue 14
_journal_name_full 'Inorganic chemistry'
_journal_page_first 7389
_journal_page_last 7403
_journal_paper_doi 10.1021/ic500730m
_journal_volume 53
_journal_year 2014
_chemical_formula_sum 'C34 H28 N4 O8 Ru'
_chemical_formula_weight 721.67
_chemical_name_systematic
;
 ?
;
_space_group_IT_number 2
_symmetry_cell_setting triclinic
_symmetry_space_group_name_Hall '-P 1'
_symmetry_space_group_name_H-M 'P -1'
_atom_sites_solution_hydrogens geom
_atom_sites_solution_primary direct
_atom_sites_solution_secondary difmap
_audit_creation_method SHELXL-97
_cell_angle_alpha 74.629(4)
_cell_angle_beta 88.123(5)
_cell_angle_gamma 88.540(4)
_cell_formula_units_Z 4
_cell_length_a 11.8755(8)
_cell_length_b 14.1654(6)
_cell_length_c 20.0240(10)
_cell_measurement_reflns_used 10121
_cell_measurement_temperature 150(2)
_cell_measurement_theta_max 32.4826
_cell_measurement_theta_min 3.1166
_cell_volume 3245.7(3)
_computing_cell_refinement 'CrysAlis RED, Oxford Diffraction Ltd.,'
_computing_data_collection 'CrysAlis CCD, Oxford Diffraction Ltd.,'
_computing_data_reduction 'CrysAlis RED, Oxford Diffraction Ltd.,'
_computing_molecular_graphics Ortep3
_computing_publication_material Shelx97
_computing_structure_refinement 'SHELXL-97 (Sheldrick, 1997)'
_computing_structure_solution 'SHELXS-97 (Sheldrick, 1997)'
_diffrn_ambient_temperature 150(2)
_diffrn_detector_area_resol_mean 15.9948
_diffrn_measured_fraction_theta_full 0.998
_diffrn_measured_fraction_theta_max 0.998
_diffrn_measurement_device_type 'OXFORD DIFFRACTION SUPER NOVA'
_diffrn_measurement_method \w/q-scan
_diffrn_radiation_monochromator graphite
_diffrn_radiation_source 'Micro-Focus (Mo) X-ray Source'
_diffrn_radiation_type MoK\a
_diffrn_radiation_wavelength 0.71073
_diffrn_reflns_av_R_equivalents 0.0728
_diffrn_reflns_av_unetI/netI 0.0796
_diffrn_reflns_limit_h_max 14
_diffrn_reflns_limit_h_min -13
_diffrn_reflns_limit_k_max 16
_diffrn_reflns_limit_k_min -16
_diffrn_reflns_limit_l_max 23
_diffrn_reflns_limit_l_min -21
_diffrn_reflns_number 27988
_diffrn_reflns_theta_full 25.00
_diffrn_reflns_theta_max 25.00
_diffrn_reflns_theta_min 3.12
_exptl_absorpt_coefficient_mu 0.541
_exptl_absorpt_correction_T_max 0.8634
_exptl_absorpt_correction_T_min 0.8292
_exptl_absorpt_correction_type multi-scan
_exptl_absorpt_process_details
;
CrysAlis RED, Oxford Diffraction Ltd.,
Version 1.171.31.7 (release 18-10-2006 CrysAlis171 .NET)
(compiled Oct 18 2006,16:28:17)
Empirical absorption correction using spherical harmonics,
 implemented in SCALE3 ABSPACK scaling algorithm.
;
_exptl_crystal_colour riding
_exptl_crystal_density_diffrn 1.477
_exptl_crystal_density_method 'not measured'
_exptl_crystal_description BLOCK
_exptl_crystal_F_000 1472
_exptl_crystal_size_max 0.36
_exptl_crystal_size_mid 0.32
_exptl_crystal_size_min 0.28
_platon_squeeze_details
;
;
_refine_diff_density_max 2.286
_refine_diff_density_min -2.082
_refine_diff_density_rms 0.107
_refine_ls_extinction_method none
_refine_ls_goodness_of_fit_ref 1.039
_refine_ls_hydrogen_treatment riding
_refine_ls_matrix_type full
_refine_ls_number_parameters 855
_refine_ls_number_reflns 11404
_refine_ls_number_restraints 22
_refine_ls_restrained_S_all 1.040
_refine_ls_R_factor_all 0.1000
_refine_ls_R_factor_gt 0.0798
_refine_ls_shift/su_max 0.002
_refine_ls_shift/su_mean 0.000
_refine_ls_structure_factor_coef Fsqd
_refine_ls_weighting_details 'calc w=1/[\s^2^(Fo^2^)+(0.1072P)^2^+8.4141P] where P=(Fo^2^+2Fc^2^)/3'
_refine_ls_weighting_scheme calc
_refine_ls_wR_factor_gt 0.2116
_refine_ls_wR_factor_ref 0.2308
_reflns_number_gt 8631
_reflns_number_total 11404
_reflns_threshold_expression >2sigma(I)
_cod_data_source_file ic500730m_si_007.cif
_cod_data_source_block 5a
_cod_depositor_comments
;
The following automatic conversions were performed:

'_symmetry_cell_setting' value 'Triclinic' changed to 'triclinic'
according to
/usr/data/users/saulius/crontab/automatic-downloads/rss-feeds/ACS/lib/dictionaries/cif_core.dic
dictionary named 'cif_core.dic' version 2.4.2 from 2011-04-26.

Automatic conversion script
Id: cif_fix_values 2281 2013-09-26 08:29:07Z andrius 

 Adding full bibliography for 4340327--4340333.cif.
;
_cod_database_code 4340332

loop_
_symmetry_equiv_pos_as_xyz
'x, y, z'
'-x, -y, -z'

loop_
_atom_site_label
_atom_site_type_symbol
_atom_site_fract_x
_atom_site_fract_y
_atom_site_fract_z
_atom_site_U_iso_or_equiv
_atom_site_adp_type
_atom_site_occupancy
_atom_site_symmetry_multiplicity
_atom_site_calc_flag
_atom_site_refinement_flags
Ru1 Ru 0.26949(5) 0.44074(4) 0.28819(3) 0.04620(19) Uani 1 1 d .
Ru2 Ru 0.72385(5) 0.23924(4) 0.13976(3) 0.0530(2) Uani 1 1 d .
O1 O 0.2074(4) 0.3151(3) 0.2710(2) 0.0552(12) Uani 1 1 d .
O2 O 0.1614(4) 0.4323(3) 0.3703(2) 0.0542(11) Uani 1 1 d .
O3 O 0.1437(4) 0.5198(4) 0.2297(2) 0.0563(12) Uani 1 1 d .
O4 O 0.3717(4) 0.4537(3) 0.2031(2) 0.0552(12) Uani 1 1 d .
O5 O 0.4907(10) -0.0622(5) 0.3323(5) 0.147(4) Uani 1 1 d .
O6 O 0.4319(10) -0.0904(5) 0.4372(5) 0.139(4) Uani 1 1 d .
O7 O 0.2378(16) 1.0024(8) 0.1854(8) 0.219(7) Uani 1 1 d .
O8 O 0.0824(12) 0.9595(8) 0.2383(9) 0.199(7) Uani 1 1 d .
O9 O 0.7176(6) 0.2094(4) 0.0450(3) 0.0763(16) Uani 1 1 d .
O10 O 0.5523(4) 0.2461(3) 0.1480(2) 0.0556(12) Uani 1 1 d .
O11 O 0.7135(5) 0.3832(4) 0.0889(2) 0.0657(14) Uani 1 1 d .
O12 O 0.8912(5) 0.2337(5) 0.1280(3) 0.0802(17) Uani 1 1 d .
O13 O 0.826(2) -0.2336(17) 0.0469(13) 0.347(14) Uani 1 1 d U
O14 O 0.6510(18) -0.2710(12) 0.0902(10) 0.296(12) Uani 1 1 d DU
O15 O 0.7282(10) 0.6896(5) 0.2589(5) 0.129(4) Uani 1 1 d .
O16 O 0.8826(9) 0.6418(7) 0.3089(6) 0.146(4) Uani 1 1 d .
N1 N 0.3927(5) 0.3706(4) 0.3483(3) 0.0468(12) Uani 1 1 d .
N2 N 0.3426(5) 0.5554(3) 0.3104(3) 0.0444(12) Uani 1 1 d .
N3 N 0.4589(8) -0.0350(5) 0.3817(5) 0.089(2) Uani 1 1 d .
N4 N 0.1773(15) 0.9427(8) 0.2214(8) 0.137(5) Uani 1 1 d .
N5 N 0.7395(6) 0.0996(4) 0.1932(3) 0.0595(15) Uani 1 1 d .
N6 N 0.7426(4) 0.2554(4) 0.2349(3) 0.0459(12) Uani 1 1 d .
N7 N 0.738(2) -0.2242(14) 0.0834(10) 0.241(9) Uani 1 1 d DU
N8 N 0.7984(10) 0.6289(6) 0.2791(5) 0.092(3) Uani 1 1 d .
C1 C 0.4158(6) 0.2676(4) 0.3593(3) 0.0471(15) Uani 1 1 d .
C2 C 0.4544(7) 0.2338(5) 0.3047(4) 0.0600(19) Uani 1 1 d .
H2 H 0.4704 0.2790 0.2612 0.072 Uiso 1 1 calc R
C3 C 0.4707(8) 0.1341(6) 0.3117(4) 0.067(2) Uani 1 1 d .
H3 H 0.5000 0.1102 0.2745 0.081 Uiso 1 1 calc R
C4 C 0.4428(7) 0.0720(5) 0.3744(4) 0.062(2) Uani 1 1 d .
C5 C 0.4034(9) 0.1021(6) 0.4293(4) 0.077(3) Uani 1 1 d .
H5 H 0.3869 0.0562 0.4723 0.092 Uiso 1 1 calc R
C6 C 0.3875(8) 0.2012(5) 0.4217(4) 0.068(2) Uani 1 1 d .
H6 H 0.3572 0.2239 0.4592 0.082 Uiso 1 1 calc R
C7 C 0.3033(7) 0.6529(5) 0.2876(3) 0.0559(17) Uani 1 1 d .
C8 C 0.1925(8) 0.6747(6) 0.3043(5) 0.072(2) Uani 1 1 d .
H8 H 0.1452 0.6246 0.3307 0.086 Uiso 1 1 calc R
C9 C 0.1521(9) 0.7704(7) 0.2818(6) 0.089(3) Uani 1 1 d .
H9 H 0.0767 0.7858 0.2931 0.107 Uiso 1 1 calc R
C10 C 0.2180(11) 0.8407(6) 0.2446(6) 0.089(3) Uani 1 1 d .
C11 C 0.3264(11) 0.8223(6) 0.2255(5) 0.087(3) Uani 1 1 d .
H11 H 0.3707 0.8737 0.1977 0.104 Uiso 1 1 calc R
C12 C 0.3725(9) 0.7249(6) 0.2477(4) 0.075(2) Uani 1 1 d .
H12 H 0.4477 0.7102 0.2356 0.090 Uiso 1 1 calc R
C13 C 0.4293(6) 0.5302(4) 0.3510(3) 0.0451(14) Uani 1 1 d .
C14 C 0.5101(6) 0.5825(5) 0.3815(3) 0.0513(16) Uani 1 1 d .
C15 C 0.5264(7) 0.6791(5) 0.3814(4) 0.0578(18) Uani 1 1 d .
H15 H 0.4795 0.7301 0.3555 0.069 Uiso 1 1 calc R
C16 C 0.6139(7) 0.6995(6) 0.4205(4) 0.065(2) Uani 1 1 d .
H16 H 0.6264 0.7658 0.4197 0.078 Uiso 1 1 calc R
C17 C 0.6809(7) 0.6297(6) 0.4592(4) 0.063(2) Uani 1 1 d .
H17 H 0.7388 0.6477 0.4848 0.075 Uiso 1 1 calc R
C18 C 0.6664(6) 0.5284(5) 0.4624(4) 0.0550(17) Uani 1 1 d .
C19 C 0.7255(7) 0.4466(6) 0.5027(4) 0.0622(19) Uani 1 1 d .
H19 H 0.7853 0.4556 0.5307 0.075 Uiso 1 1 calc R
C20 C 0.6968(7) 0.3546(6) 0.5016(4) 0.065(2) Uani 1 1 d .
H20 H 0.7366 0.3005 0.5301 0.078 Uiso 1 1 calc R
C21 C 0.6101(7) 0.3356(5) 0.4597(4) 0.0587(18) Uani 1 1 d .
H21 H 0.5926 0.2705 0.4599 0.070 Uiso 1 1 calc R
C22 C 0.5525(6) 0.4142(5) 0.4189(3) 0.0474(15) Uani 1 1 d .
C23 C 0.5794(6) 0.5096(5) 0.4218(3) 0.0504(15) Uani 1 1 d .
C24 C 0.4566(6) 0.4276(4) 0.3732(3) 0.0459(14) Uani 1 1 d .
C25 C 0.1239(9) 0.1625(6) 0.2975(5) 0.075(2) Uani 1 1 d .
H25A H 0.1114 0.1743 0.2478 0.112 Uiso 1 1 calc R
H25B H 0.0576 0.1313 0.3239 0.112 Uiso 1 1 calc R
H25C H 0.1901 0.1195 0.3102 0.112 Uiso 1 1 calc R
C26 C 0.1432(6) 0.2581(5) 0.3139(4) 0.0528(17) Uani 1 1 d .
C27 C 0.0905(6) 0.2769(5) 0.3723(4) 0.0562(17) Uani 1 1 d .
H27 H 0.0456 0.2258 0.4000 0.067 Uiso 1 1 calc R
C28 C 0.0957(6) 0.3610(5) 0.3951(3) 0.0532(16) Uani 1 1 d .
C29 C 0.0164(8) 0.3743(6) 0.4527(4) 0.072(2) Uani 1 1 d .
H29A H 0.0559 0.4065 0.4826 0.108 Uiso 1 1 calc R
H29B H -0.0095 0.3102 0.4801 0.108 Uiso 1 1 calc R
H29C H -0.0485 0.4148 0.4327 0.108 Uiso 1 1 calc R
C30 C 0.0555(9) 0.6272(7) 0.1359(5) 0.090(3) Uani 1 1 d .
H30A H -0.0066 0.5838 0.1341 0.136 Uiso 1 1 calc R
H30B H 0.0748 0.6664 0.0889 0.136 Uiso 1 1 calc R
H30C H 0.0325 0.6708 0.1648 0.136 Uiso 1 1 calc R
C31 C 0.1563(8) 0.5669(5) 0.1663(4) 0.063(2) Uani 1 1 d .
C32 C 0.2519(8) 0.5648(6) 0.1249(4) 0.066(2) Uani 1 1 d .
H32 H 0.2490 0.6046 0.0786 0.079 Uiso 1 1 calc R
C33 C 0.3513(8) 0.5117(6) 0.1428(4) 0.0620(19) Uani 1 1 d .
C34 C 0.4438(9) 0.5173(8) 0.0908(4) 0.091(3) Uani 1 1 d .
H34A H 0.5089 0.5485 0.1043 0.137 Uiso 1 1 calc R
H34B H 0.4186 0.5560 0.0454 0.137 Uiso 1 1 calc R
H34C H 0.4653 0.4511 0.0881 0.137 Uiso 1 1 calc R
C35 C 0.7394(10) 0.0188(6) 0.1644(5) 0.082(3) Uani 1 1 d .
C36 C 0.8370(15) -0.0039(12) 0.1321(9) 0.153(6) Uani 1 1 d .
H36 H 0.9028 0.0338 0.1297 0.184 Uiso 1 1 calc R
C37 C 0.837(2) -0.0828(14) 0.1032(11) 0.210(11) Uani 1 1 d .
H37 H 0.9025 -0.0992 0.0799 0.252 Uiso 1 1 calc R
C38 C 0.741(2) -0.1369(13) 0.1089(10) 0.190(10) Uani 1 1 d U
C39 C 0.6478(19) -0.1139(11) 0.1405(11) 0.191(10) Uani 1 1 d .
H39 H 0.5821 -0.1520 0.1440 0.229 Uiso 1 1 calc R
C40 C 0.6472(12) -0.0363(9) 0.1677(8) 0.131(5) Uani 1 1 d .
H40 H 0.5802 -0.0200 0.1897 0.157 Uiso 1 1 calc R
C41 C 0.7557(6) 0.3479(4) 0.2487(3) 0.0469(15) Uani 1 1 d .
C42 C 0.6680(7) 0.4173(5) 0.2345(4) 0.0552(17) Uani 1 1 d .
H42 H 0.5989 0.4016 0.2179 0.066 Uiso 1 1 calc R
C43 C 0.6820(8) 0.5083(5) 0.2446(4) 0.067(2) Uani 1 1 d .
H43 H 0.6226 0.5557 0.2356 0.080 Uiso 1 1 calc R
C44 C 0.7835(8) 0.5300(5) 0.2682(4) 0.066(2) Uani 1 1 d .
C45 C 0.8709(8) 0.4651(6) 0.2813(4) 0.068(2) Uani 1 1 d .
H45 H 0.9402 0.4815 0.2974 0.081 Uiso 1 1 calc R
C46 C 0.8557(7) 0.3757(5) 0.2706(4) 0.0608(19) Uani 1 1 d .
H46 H 0.9169 0.3300 0.2786 0.073 Uiso 1 1 calc R
C47 C 0.7703(6) 0.1738(5) 0.2816(3) 0.0501(15) Uani 1 1 d .
C48 C 0.7944(7) 0.1434(5) 0.3554(3) 0.0554(17) Uani 1 1 d .
C49 C 0.8050(7) 0.1876(6) 0.4080(4) 0.0618(19) Uani 1 1 d .
H49 H 0.7925 0.2562 0.4002 0.074 Uiso 1 1 calc R
C50 C 0.8347(8) 0.1294(6) 0.4740(4) 0.072(2) Uani 1 1 d .
H50 H 0.8412 0.1603 0.5104 0.086 Uiso 1 1 calc R
C51 C 0.8547(9) 0.0310(7) 0.4883(4) 0.079(3) Uani 1 1 d .
H51 H 0.8744 -0.0047 0.5338 0.095 Uiso 1 1 calc R
C52 C 0.8463(8) -0.0183(6) 0.4358(4) 0.066(2) Uani 1 1 d .
C53 C 0.8653(8) -0.1191(5) 0.4403(4) 0.070(2) Uani 1 1 d .
H53 H 0.8869 -0.1619 0.4832 0.085 Uiso 1 1 calc R
C54 C 0.8536(9) -0.1556(6) 0.3854(5) 0.077(2) Uani 1 1 d .
H54 H 0.8692 -0.2232 0.3904 0.092 Uiso 1 1 calc R
C55 C 0.8187(8) -0.0963(5) 0.3206(4) 0.067(2) Uani 1 1 d .
H55 H 0.8094 -0.1236 0.2826 0.081 Uiso 1 1 calc R
C56 C 0.7989(7) 0.0004(5) 0.3140(4) 0.0548(17) Uani 1 1 d .
C57 C 0.8160(7) 0.0402(5) 0.3703(3) 0.0545(17) Uani 1 1 d .
C58 C 0.7679(6) 0.0880(5) 0.2577(3) 0.0502(16) Uani 1 1 d .
C59 C 0.6435(13) 0.1611(11) -0.0468(6) 0.136(5) Uani 1 1 d .
H59A H 0.7140 0.1870 -0.0708 0.204 Uiso 1 1 calc R
H59B H 0.5800 0.1859 -0.0770 0.204 Uiso 1 1 calc R
H59C H 0.6461 0.0894 -0.0354 0.204 Uiso 1 1 calc R
C60 C 0.6287(10) 0.1935(7) 0.0189(4) 0.079(3) Uani 1 1 d .
C61 C 0.5210(10) 0.1962(8) 0.0462(5) 0.091(3) Uani 1 1 d .
H61 H 0.4634 0.1748 0.0221 0.109 Uiso 1 1 calc R
C62 C 0.4850(7) 0.2268(6) 0.1055(4) 0.0643(19) Uani 1 1 d .
C63 C 0.3622(8) 0.2323(9) 0.1235(6) 0.098(3) Uani 1 1 d .
H63A H 0.3466 0.1883 0.1695 0.147 Uiso 1 1 calc R
H63B H 0.3181 0.2127 0.0891 0.147 Uiso 1 1 calc R
H63C H 0.3415 0.2996 0.1239 0.147 Uiso 1 1 calc R
C64 C 0.7724(12) 0.5425(7) 0.0394(6) 0.119(4) Uani 1 1 d .
H64A H 0.7281 0.5495 -0.0021 0.178 Uiso 1 1 calc R
H64B H 0.8430 0.5780 0.0266 0.178 Uiso 1 1 calc R
H64C H 0.7293 0.5695 0.0728 0.178 Uiso 1 1 calc R
C65 C 0.7982(9) 0.4359(7) 0.0714(4) 0.078(3) Uani 1 1 d .
C66 C 0.9112(10) 0.4031(10) 0.0799(5) 0.099(4) Uani 1 1 d .
H66 H 0.9668 0.4522 0.0671 0.119 Uiso 1 1 calc R
C67 C 0.9506(9) 0.3080(9) 0.1047(4) 0.084(3) Uani 1 1 d .
C68 C 1.0769(10) 0.2916(13) 0.1079(6) 0.143(6) Uani 1 1 d .
H68A H 1.0937 0.2221 0.1290 0.214 Uiso 1 1 calc R
H68B H 1.1087 0.3310 0.1359 0.214 Uiso 1 1 calc R
H68C H 1.1102 0.3109 0.0610 0.214 Uiso 1 1 calc R

loop_
_atom_site_aniso_label
_atom_site_aniso_U_11
_atom_site_aniso_U_22
_atom_site_aniso_U_33
_atom_site_aniso_U_23
_atom_site_aniso_U_13
_atom_site_aniso_U_12
Ru1 0.0515(4) 0.0409(3) 0.0470(3) -0.0124(2) -0.0055(2) -0.0037(2)
Ru2 0.0534(4) 0.0575(3) 0.0468(3) -0.0111(2) -0.0016(3) -0.0032(3)
O1 0.064(3) 0.053(3) 0.053(2) -0.020(2) -0.002(2) -0.011(2)
O2 0.059(3) 0.049(3) 0.057(3) -0.018(2) -0.001(2) -0.001(2)
O3 0.050(3) 0.061(3) 0.059(3) -0.018(2) -0.003(2) -0.003(2)
O4 0.065(3) 0.046(2) 0.053(3) -0.009(2) -0.004(2) -0.003(2)
O5 0.245(13) 0.055(4) 0.149(7) -0.044(4) 0.026(8) 0.021(5)
O6 0.232(12) 0.042(3) 0.127(6) 0.000(4) 0.002(7) 0.019(5)
O7 0.32(2) 0.062(6) 0.248(15) -0.003(7) -0.005(14) 0.034(9)
O8 0.140(10) 0.091(7) 0.35(2) -0.028(9) 0.008(12) 0.041(7)
O9 0.089(5) 0.088(4) 0.052(3) -0.018(3) -0.004(3) 0.002(3)
O10 0.048(3) 0.061(3) 0.057(3) -0.013(2) -0.002(2) -0.006(2)
O11 0.073(4) 0.062(3) 0.054(3) 0.002(2) -0.007(3) -0.014(3)
O12 0.061(4) 0.112(5) 0.060(3) -0.012(3) 0.005(3) 0.008(4)
O13 0.47(3) 0.28(2) 0.38(3) -0.26(2) -0.01(2) 0.09(2)
O14 0.43(3) 0.150(12) 0.38(2) -0.177(14) -0.26(2) 0.101(14)
O15 0.210(11) 0.056(4) 0.126(6) -0.034(4) 0.011(7) 0.004(5)
O16 0.149(9) 0.125(7) 0.204(10) -0.107(7) -0.009(8) -0.034(6)
N1 0.055(4) 0.039(3) 0.048(3) -0.013(2) -0.004(3) 0.000(2)
N2 0.049(3) 0.036(2) 0.047(3) -0.009(2) -0.002(2) -0.004(2)
N3 0.119(7) 0.037(4) 0.111(6) -0.023(4) -0.011(5) 0.005(4)
N4 0.167(13) 0.056(6) 0.184(12) -0.025(7) -0.024(11) 0.022(7)
N5 0.063(4) 0.063(4) 0.057(3) -0.024(3) -0.006(3) 0.005(3)
N6 0.032(3) 0.046(3) 0.057(3) -0.008(2) 0.005(2) -0.006(2)
N7 0.36(2) 0.188(14) 0.237(16) -0.166(13) -0.140(16) 0.116(15)
N8 0.136(9) 0.057(5) 0.089(5) -0.029(4) 0.026(6) -0.017(5)
C1 0.052(4) 0.040(3) 0.050(3) -0.013(3) -0.008(3) -0.003(3)
C2 0.070(5) 0.044(4) 0.065(4) -0.014(3) 0.010(4) -0.009(3)
C3 0.074(6) 0.057(4) 0.074(5) -0.025(4) 0.016(4) -0.006(4)
C4 0.069(5) 0.037(3) 0.082(5) -0.019(3) -0.016(4) 0.004(3)
C5 0.117(8) 0.053(4) 0.055(4) -0.004(3) -0.006(5) -0.002(5)
C6 0.104(7) 0.047(4) 0.054(4) -0.016(3) -0.003(4) 0.007(4)
C7 0.065(5) 0.054(4) 0.049(4) -0.015(3) -0.001(3) 0.003(4)
C8 0.067(6) 0.055(4) 0.097(6) -0.027(4) 0.000(5) -0.004(4)
C9 0.085(7) 0.060(5) 0.129(8) -0.039(5) -0.006(6) 0.010(5)
C10 0.113(9) 0.042(4) 0.117(8) -0.028(5) -0.016(7) 0.007(5)
C11 0.126(10) 0.056(5) 0.074(5) -0.007(4) -0.011(6) -0.011(5)
C12 0.103(7) 0.052(4) 0.065(5) -0.009(4) 0.004(5) -0.007(4)
C13 0.047(4) 0.042(3) 0.047(3) -0.013(3) 0.002(3) -0.003(3)
C14 0.058(4) 0.050(4) 0.049(3) -0.019(3) -0.001(3) -0.006(3)
C15 0.064(5) 0.046(4) 0.069(4) -0.026(3) 0.000(4) 0.000(3)
C16 0.066(5) 0.060(4) 0.082(5) -0.038(4) -0.005(4) -0.006(4)
C17 0.052(5) 0.074(5) 0.075(5) -0.043(4) 0.000(4) -0.011(4)
C18 0.051(4) 0.066(4) 0.057(4) -0.032(3) 0.007(3) -0.009(3)
C19 0.046(4) 0.085(5) 0.061(4) -0.028(4) -0.005(3) -0.001(4)
C20 0.058(5) 0.078(5) 0.059(4) -0.017(4) -0.013(4) 0.011(4)
C21 0.062(5) 0.054(4) 0.060(4) -0.014(3) -0.007(4) -0.001(3)
C22 0.044(4) 0.050(3) 0.050(3) -0.015(3) 0.002(3) -0.003(3)
C23 0.044(4) 0.061(4) 0.050(3) -0.024(3) 0.006(3) -0.001(3)
C24 0.049(4) 0.044(3) 0.046(3) -0.013(3) -0.003(3) -0.001(3)
C25 0.092(7) 0.052(4) 0.082(5) -0.018(4) -0.005(5) -0.016(4)
C26 0.058(5) 0.045(3) 0.054(4) -0.011(3) -0.013(3) 0.000(3)
C27 0.053(4) 0.048(4) 0.063(4) -0.007(3) -0.005(3) -0.008(3)
C28 0.052(4) 0.056(4) 0.050(3) -0.010(3) -0.009(3) 0.002(3)
C29 0.070(6) 0.078(5) 0.066(5) -0.017(4) 0.007(4) -0.006(4)
C30 0.086(7) 0.096(7) 0.085(6) -0.016(5) -0.029(6) 0.019(6)
C31 0.075(6) 0.055(4) 0.063(4) -0.019(3) -0.026(4) 0.009(4)
C32 0.072(6) 0.060(4) 0.059(4) -0.005(3) -0.004(4) 0.000(4)
C33 0.075(6) 0.062(4) 0.050(4) -0.016(3) -0.006(4) -0.007(4)
C34 0.098(8) 0.105(7) 0.060(5) -0.004(5) 0.007(5) 0.008(6)
C35 0.116(9) 0.059(5) 0.076(5) -0.025(4) -0.023(6) 0.021(5)
C36 0.139(14) 0.149(13) 0.201(15) -0.104(12) 0.034(12) 0.021(11)
C37 0.30(3) 0.173(17) 0.215(19) -0.155(16) 0.01(2) 0.038(19)
C38 0.31(2) 0.137(12) 0.174(13) -0.118(11) -0.148(15) 0.125(15)
C39 0.24(2) 0.099(10) 0.27(2) -0.103(13) -0.15(2) 0.050(12)
C40 0.108(10) 0.098(8) 0.216(15) -0.089(10) -0.037(10) 0.015(7)
C41 0.048(4) 0.043(3) 0.048(3) -0.009(3) 0.002(3) -0.001(3)
C42 0.055(4) 0.048(4) 0.061(4) -0.011(3) -0.001(3) -0.006(3)
C43 0.078(6) 0.050(4) 0.066(4) -0.009(3) 0.010(4) 0.013(4)
C44 0.092(7) 0.046(4) 0.061(4) -0.017(3) 0.016(4) -0.017(4)
C45 0.071(6) 0.063(5) 0.074(5) -0.024(4) -0.010(4) -0.009(4)
C46 0.057(5) 0.053(4) 0.074(5) -0.017(3) -0.009(4) -0.009(3)
C47 0.045(4) 0.050(4) 0.053(4) -0.011(3) -0.001(3) -0.004(3)
C48 0.071(5) 0.049(4) 0.046(3) -0.011(3) -0.001(3) -0.005(3)
C49 0.072(5) 0.058(4) 0.056(4) -0.015(3) 0.005(4) -0.003(4)
C50 0.087(7) 0.076(5) 0.056(4) -0.021(4) -0.001(4) -0.011(5)
C51 0.101(7) 0.081(6) 0.049(4) -0.005(4) -0.004(4) -0.008(5)
C52 0.079(6) 0.060(4) 0.051(4) 0.000(3) 0.001(4) -0.006(4)
C53 0.078(6) 0.051(4) 0.071(5) 0.005(4) -0.008(4) -0.006(4)
C54 0.096(7) 0.047(4) 0.082(6) -0.008(4) -0.010(5) 0.006(4)
C55 0.074(6) 0.054(4) 0.074(5) -0.016(4) 0.003(4) -0.003(4)
C56 0.060(5) 0.047(4) 0.056(4) -0.010(3) 0.002(3) -0.003(3)
C57 0.062(5) 0.043(3) 0.055(4) -0.006(3) 0.000(3) -0.005(3)
C58 0.054(4) 0.045(3) 0.053(4) -0.013(3) 0.004(3) -0.012(3)
C59 0.163(14) 0.183(14) 0.080(7) -0.065(8) 0.000(8) -0.033(11)
C60 0.092(8) 0.091(6) 0.056(4) -0.022(4) -0.010(5) -0.003(5)
C61 0.086(8) 0.114(8) 0.081(6) -0.034(6) -0.025(6) -0.020(6)
C62 0.059(5) 0.069(5) 0.065(4) -0.018(4) -0.006(4) 0.001(4)
C63 0.055(6) 0.114(8) 0.125(8) -0.027(7) -0.025(6) -0.006(5)
C64 0.163(13) 0.063(6) 0.114(8) 0.003(5) 0.022(8) -0.036(7)
C65 0.093(7) 0.088(6) 0.048(4) -0.010(4) 0.006(4) -0.013(6)
C66 0.080(8) 0.145(10) 0.073(6) -0.026(6) 0.020(5) -0.058(8)
C67 0.070(6) 0.113(8) 0.059(5) -0.008(5) 0.013(4) -0.012(6)
C68 0.061(7) 0.230(17) 0.103(8) 0.014(9) 0.014(6) -0.015(9)

loop_
_atom_type_symbol
_atom_type_description
_atom_type_scat_dispersion_real
_atom_type_scat_dispersion_imag
_atom_type_scat_source
C C 0.0033 0.0016 'International Tables Vol C Tables 4.2.6.8 and 6.1.1.4'
H H 0.0000 0.0000 'International Tables Vol C Tables 4.2.6.8 and 6.1.1.4'
N N 0.0061 0.0033 'International Tables Vol C Tables 4.2.6.8 and 6.1.1.4'
O O 0.0106 0.0060 'International Tables Vol C Tables 4.2.6.8 and 6.1.1.4'
Ru Ru -1.2594 0.8363 'International Tables Vol C Tables 4.2.6.8 and 6.1.1.4'

loop_
_geom_angle_atom_site_label_1
_geom_angle_atom_site_label_2
_geom_angle_atom_site_label_3
_geom_angle
N1 Ru1 N2 80.2(2)
N1 Ru1 O4 90.1(2)
N2 Ru1 O4 91.3(2)
N1 Ru1 O2 92.8(2)
N2 Ru1 O2 88.8(2)
O4 Ru1 O2 177.11(19)
N1 Ru1 O3 176.27(19)
N2 Ru1 O3 96.4(2)
O4 Ru1 O3 91.51(19)
O2 Ru1 O3 85.62(19)
N1 Ru1 O1 94.1(2)
N2 Ru1 O1 174.3(2)
O4 Ru1 O1 88.37(19)
O2 Ru1 O1 91.84(19)
O3 Ru1 O1 89.27(19)
N5 Ru2 O12 85.1(3)
N5 Ru2 N6 79.8(2)
O12 Ru2 N6 89.2(2)
N5 Ru2 O11 177.0(2)
O12 Ru2 O11 93.3(3)
N6 Ru2 O11 97.6(2)
N5 Ru2 O10 95.9(2)
O12 Ru2 O10 178.0(2)
N6 Ru2 O10 92.7(2)
O11 Ru2 O10 85.8(2)
N5 Ru2 O9 94.9(2)
O12 Ru2 O9 86.4(3)
N6 Ru2 O9 173.4(2)
O11 Ru2 O9 87.6(2)
O10 Ru2 O9 91.7(2)
C26 O1 Ru1 122.9(4)
C28 O2 Ru1 124.2(4)
C31 O3 Ru1 124.1(5)
C33 O4 Ru1 124.2(5)
C60 O9 Ru2 123.6(6)
C62 O10 Ru2 125.0(5)
C65 O11 Ru2 123.0(6)
C67 O12 Ru2 123.6(7)
C24 N1 C1 122.4(6)
C24 N1 Ru1 114.7(4)
C1 N1 Ru1 122.8(4)
C13 N2 C7 122.4(5)
C13 N2 Ru1 113.4(4)
C7 N2 Ru1 124.1(5)
O5 N3 O6 123.4(8)
O5 N3 C4 119.2(8)
O6 N3 C4 117.2(8)
O7 N4 O8 124.3(13)
O7 N4 C10 118.8(16)
O8 N4 C10 116.8(15)
C58 N5 C35 120.4(6)
C58 N5 Ru2 113.7(4)
C35 N5 Ru2 125.1(5)
C47 N6 C41 120.4(5)
C47 N6 Ru2 114.3(4)
C41 N6 Ru2 123.3(4)
O14 N7 O13 127.5(17)
O14 N7 C38 119(2)
O13 N7 C38 112(2)
O15 N8 O16 124.1(9)
O15 N8 C44 118.3(10)
O16 N8 C44 117.6(10)
C2 C1 C6 119.4(6)
C2 C1 N1 119.0(6)
C6 C1 N1 121.2(6)
C1 C2 C3 121.0(7)
C1 C2 H2 119.5
C3 C2 H2 119.5
C4 C3 C2 117.2(7)
C4 C3 H3 121.4
C2 C3 H3 121.4
C5 C4 C3 123.8(7)
C5 C4 N3 119.1(8)
C3 C4 N3 117.2(8)
C4 C5 C6 118.5(7)
C4 C5 H5 120.7
C6 C5 H5 120.7
C5 C6 C1 120.1(7)
C5 C6 H6 119.9
C1 C6 H6 119.9
C12 C7 C8 120.9(8)
C12 C7 N2 120.5(8)
C8 C7 N2 118.6(7)
C9 C8 C7 119.4(9)
C9 C8 H8 120.3
C7 C8 H8 120.3
C10 C9 C8 120.5(10)
C10 C9 H9 119.8
C8 C9 H9 119.8
C9 C10 C11 122.2(9)
C9 C10 N4 121.3(13)
C11 C10 N4 116.5(12)
C10 C11 C12 119.5(9)
C10 C11 H11 120.3
C12 C11 H11 120.3
C7 C12 C11 117.5(10)
C7 C12 H12 121.2
C11 C12 H12 121.2
N2 C13 C24 116.4(5)
N2 C13 C14 135.5(6)
C24 C13 C14 108.1(6)
C15 C14 C23 118.8(6)
C15 C14 C13 135.9(7)
C23 C14 C13 105.2(6)
C14 C15 C16 118.3(7)
C14 C15 H15 120.8
C16 C15 H15 120.8
C17 C16 C15 123.0(7)
C17 C16 H16 118.5
C15 C16 H16 118.5
C16 C17 C18 121.1(7)
C16 C17 H17 119.5
C18 C17 H17 119.5
C23 C18 C19 116.9(7)
C23 C18 C17 115.0(7)
C19 C18 C17 128.0(7)
C20 C19 C18 120.0(7)
C20 C19 H19 120.0
C18 C19 H19 120.0
C19 C20 C21 123.0(7)
C19 C20 H20 118.5
C21 C20 H20 118.5
C22 C21 C20 118.1(7)
C22 C21 H21 120.9
C20 C21 H21 120.9
C21 C22 C23 118.9(6)
C21 C22 C24 135.8(6)
C23 C22 C24 105.0(6)
C14 C23 C18 123.7(6)
C14 C23 C22 113.4(6)
C18 C23 C22 122.9(7)
N1 C24 C13 115.3(6)
N1 C24 C22 136.5(6)
C13 C24 C22 108.3(5)
C26 C25 H25A 109.5
C26 C25 H25B 109.5
H25A C25 H25B 109.5
C26 C25 H25C 109.5
H25A C25 H25C 109.5
H25B C25 H25C 109.5
O1 C26 C27 126.2(6)
O1 C26 C25 114.4(7)
C27 C26 C25 119.4(7)
C28 C27 C26 127.9(7)
C28 C27 H27 116.0
C26 C27 H27 116.0
O2 C28 C27 125.5(7)
O2 C28 C29 114.8(6)
C27 C28 C29 119.7(7)
C28 C29 H29A 109.5
C28 C29 H29B 109.5
H29A C29 H29B 109.5
C28 C29 H29C 109.5
H29A C29 H29C 109.5
H29B C29 H29C 109.5
C31 C30 H30A 109.5
C31 C30 H30B 109.5
H30A C30 H30B 109.5
C31 C30 H30C 109.5
H30A C30 H30C 109.5
H30B C30 H30C 109.5
O3 C31 C32 125.7(7)
O3 C31 C30 114.7(8)
C32 C31 C30 119.6(8)
C31 C32 C33 128.0(7)
C31 C32 H32 116.0
C33 C32 H32 116.0
O4 C33 C32 125.3(8)
O4 C33 C34 114.5(8)
C32 C33 C34 120.2(7)
C33 C34 H34A 109.5
C33 C34 H34B 109.5
H34A C34 H34B 109.5
C33 C34 H34C 109.5
H34A C34 H34C 109.5
H34B C34 H34C 109.5
C40 C35 C36 119.6(11)
C40 C35 N5 122.0(11)
C36 C35 N5 118.5(11)
C35 C36 C37 118.7(18)
C35 C36 H36 120.7
C37 C36 H36 120.7
C36 C37 C38 119(2)
C36 C37 H37 120.5
C38 C37 H37 120.5
C39 C38 C37 121.2(13)
C39 C38 N7 117(2)
C37 C38 N7 121(2)
C38 C39 C40 120(2)
C38 C39 H39 120.1
C40 C39 H39 120.1
C39 C40 C35 121.7(16)
C39 C40 H40 119.1
C35 C40 H40 119.1
C46 C41 C42 117.7(6)
C46 C41 N6 122.6(6)
C42 C41 N6 119.5(6)
C43 C42 C41 119.8(7)
C43 C42 H42 120.1
C41 C42 H42 120.1
C42 C43 C44 119.2(8)
C42 C43 H43 120.4
C44 C43 H43 120.4
C45 C44 C43 122.5(7)
C45 C44 N8 118.5(9)
C43 C44 N8 119.0(9)
C44 C45 C46 117.5(8)
C44 C45 H45 121.3
C46 C45 H45 121.3
C45 C46 C41 123.2(8)
C45 C46 H46 118.4
C41 C46 H46 118.4
N6 C47 C58 114.5(6)
N6 C47 C48 137.7(6)
C58 C47 C48 107.5(6)
C49 C48 C57 117.9(6)
C49 C48 C47 137.0(7)
C57 C48 C47 105.0(6)
C48 C49 C50 118.7(7)
C48 C49 H49 120.6
C50 C49 H49 120.6
C51 C50 C49 123.4(7)
C51 C50 H50 118.3
C49 C50 H50 118.3
C50 C51 C52 120.3(7)
C50 C51 H51 119.8
C52 C51 H51 119.8
C57 C52 C51 115.9(7)
C57 C52 C53 115.5(7)
C51 C52 C53 128.6(7)
C54 C53 C52 121.8(7)
C54 C53 H53 119.1
C52 C53 H53 119.1
C53 C54 C55 122.0(7)
C53 C54 H54 119.0
C55 C54 H54 119.0
C56 C55 C54 118.3(7)
C56 C55 H55 120.8
C54 C55 H55 120.8
C55 C56 C57 120.1(7)
C55 C56 C58 137.0(7)
C57 C56 C58 102.8(6)
C52 C57 C56 122.2(6)
C52 C57 C48 123.8(7)
C56 C57 C48 113.9(6)
N5 C58 C47 116.7(6)
N5 C58 C56 132.9(6)
C47 C58 C56 110.4(6)
C60 C59 H59A 109.5
C60 C59 H59B 109.5
H59A C59 H59B 109.5
C60 C59 H59C 109.5
H59A C59 H59C 109.5
H59B C59 H59C 109.5
O9 C60 C61 126.9(8)
O9 C60 C59 115.3(10)
C61 C60 C59 117.7(10)
C60 C61 C62 128.4(8)
C60 C61 H61 115.8
C62 C61 H61 115.8
O10 C62 C61 123.6(8)
O10 C62 C63 115.9(7)
C61 C62 C63 120.4(8)
C62 C63 H63A 109.5
C62 C63 H63B 109.5
H63A C63 H63B 109.5
C62 C63 H63C 109.5
H63A C63 H63C 109.5
H63B C63 H63C 109.5
C65 C64 H64A 109.5
C65 C64 H64B 109.5
H64A C64 H64B 109.5
C65 C64 H64C 109.5
H64A C64 H64C 109.5
H64B C64 H64C 109.5
O11 C65 C66 125.5(9)
O11 C65 C64 114.8(10)
C66 C65 C64 119.7(10)
C67 C66 C65 127.6(9)
C67 C66 H66 116.2
C65 C66 H66 116.2
O12 C67 C66 126.1(10)
O12 C67 C68 116.3(11)
C66 C67 C68 117.5(11)
C67 C68 H68A 109.5
C67 C68 H68B 109.5
H68A C68 H68B 109.5
C67 C68 H68C 109.5
H68A C68 H68C 109.5
H68B C68 H68C 109.5

loop_
_geom_bond_atom_site_label_1
_geom_bond_atom_site_label_2
_geom_bond_distance
Ru1 N1 1.996(5)
Ru1 N2 2.018(5)
Ru1 O4 2.029(5)
Ru1 O2 2.032(5)
Ru1 O3 2.048(5)
Ru1 O1 2.059(4)
Ru2 N5 1.991(6)
Ru2 O12 1.996(6)
Ru2 N6 1.999(5)
Ru2 O11 2.026(5)
Ru2 O10 2.040(5)
Ru2 O9 2.054(5)
O1 C26 1.261(9)
O2 C28 1.274(8)
O3 C31 1.274(9)
O4 C33 1.295(8)
O5 N3 1.201(11)
O6 N3 1.216(11)
O7 N4 1.193(19)
O8 N4 1.202(17)
O9 C60 1.244(11)
O10 C62 1.272(9)
O11 C65 1.253(11)
O12 C67 1.257(12)
O13 N7 1.28(3)
O14 N7 1.223(19)
O15 N8 1.184(12)
O16 N8 1.223(13)
N1 C24 1.320(8)
N1 C1 1.438(8)
N2 C13 1.316(8)
N2 C7 1.407(9)
N3 C4 1.492(9)
N4 C10 1.470(13)
N5 C58 1.313(9)
N5 C35 1.412(10)
N6 C47 1.321(8)
N6 C41 1.422(8)
N7 C38 1.460(19)
N8 C44 1.490(10)
C1 C2 1.368(10)
C1 C6 1.387(10)
C2 C3 1.390(10)
C2 H2 0.9500
C3 C4 1.364(11)
C3 H3 0.9500
C4 C5 1.346(11)
C5 C6 1.379(10)
C5 H5 0.9500
C6 H6 0.9500
C7 C12 1.386(11)
C7 C8 1.394(11)
C8 C9 1.389(12)
C8 H8 0.9500
C9 C10 1.330(15)
C9 H9 0.9500
C10 C11 1.369(15)
C11 C12 1.433(12)
C11 H11 0.9500
C12 H12 0.9500
C13 C24 1.435(9)
C13 C14 1.469(9)
C14 C15 1.386(9)
C14 C23 1.398(10)
C15 C16 1.402(10)
C15 H15 0.9500
C16 C17 1.344(11)
C16 H16 0.9500
C17 C18 1.433(10)
C17 H17 0.9500
C18 C23 1.409(10)
C18 C19 1.410(11)
C19 C20 1.361(11)
C19 H19 0.9500
C20 C21 1.424(10)
C20 H20 0.9500
C21 C22 1.375(10)
C21 H21 0.9500
C22 C23 1.412(9)
C22 C24 1.462(9)
C25 C26 1.500(10)
C25 H25A 0.9800
C25 H25B 0.9800
C25 H25C 0.9800
C26 C27 1.393(10)
C27 C28 1.387(10)
C27 H27 0.9500
C28 C29 1.512(11)
C29 H29A 0.9800
C29 H29B 0.9800
C29 H29C 0.9800
C30 C31 1.501(11)
C30 H30A 0.9800
C30 H30B 0.9800
C30 H30C 0.9800
C31 C32 1.388(12)
C32 C33 1.388(11)
C32 H32 0.9500
C33 C34 1.478(12)
C34 H34A 0.9800
C34 H34B 0.9800
C34 H34C 0.9800
C35 C40 1.350(16)
C35 C36 1.381(17)
C36 C37 1.387(19)
C36 H36 0.9500
C37 C38 1.38(3)
C37 H37 0.9500
C38 C39 1.33(3)
C39 C40 1.349(17)
C39 H39 0.9500
C40 H40 0.9500
C41 C46 1.382(10)
C41 C42 1.397(10)
C42 C43 1.371(10)
C42 H42 0.9500
C43 C44 1.379(12)
C43 H43 0.9500
C44 C45 1.353(12)
C45 C46 1.356(10)
C45 H45 0.9500
C46 H46 0.9500
C47 C58 1.422(9)
C47 C48 1.460(9)
C48 C49 1.373(10)
C48 C57 1.430(9)
C49 C50 1.411(11)
C49 H49 0.9500
C50 C51 1.363(12)
C50 H50 0.9500
C51 C52 1.416(12)
C51 H51 0.9500
C52 C57 1.406(10)
C52 C53 1.419(11)
C53 C54 1.344(12)
C53 H53 0.9500
C54 C55 1.415(11)
C54 H54 0.9500
C55 C56 1.357(10)
C55 H55 0.9500
C56 C57 1.410(10)
C56 C58 1.484(9)
C59 C60 1.509(13)
C59 H59A 0.9800
C59 H59B 0.9800
C59 H59C 0.9800
C60 C61 1.378(14)
C61 C62 1.419(13)
C61 H61 0.9500
C62 C63 1.496(13)
C63 H63A 0.9800
C63 H63B 0.9800
C63 H63C 0.9800
C64 C65 1.504(14)
C64 H64A 0.9800
C64 H64B 0.9800
C64 H64C 0.9800
C65 C66 1.410(15)
C66 C67 1.381(16)
C66 H66 0.9500
C67 C68 1.513(15)
C68 H68A 0.9800
C68 H68B 0.9800
C68 H68C 0.9800

loop_
_geom_torsion_atom_site_label_1
_geom_torsion_atom_site_label_2
_geom_torsion_atom_site_label_3
_geom_torsion_atom_site_label_4
_geom_torsion
N1 Ru1 O1 C26 80.9(6)
N2 Ru1 O1 C26 84(2)
O4 Ru1 O1 C26 170.9(6)
O2 Ru1 O1 C26 -12.0(6)
O3 Ru1 O1 C26 -97.6(6)
N1 Ru1 O2 C28 -88.7(5)
N2 Ru1 O2 C28 -168.7(5)
O4 Ru1 O2 C28 100(4)
O3 Ru1 O2 C28 94.7(5)
O1 Ru1 O2 C28 5.6(5)
N1 Ru1 O3 C31 105(3)
N2 Ru1 O3 C31 81.0(5)
O4 Ru1 O3 C31 -10.5(5)
O2 Ru1 O3 C31 169.3(5)
O1 Ru1 O3 C31 -98.8(5)
N1 Ru1 O4 C33 -165.8(5)
N2 Ru1 O4 C33 -85.6(5)
O2 Ru1 O4 C33 6(4)
O3 Ru1 O4 C33 10.9(5)
O1 Ru1 O4 C33 100.1(5)
N5 Ru2 O9 C60 89.2(7)
O12 Ru2 O9 C60 174.0(8)
N6 Ru2 O9 C60 125.2(19)
O11 Ru2 O9 C60 -92.5(7)
O10 Ru2 O9 C60 -6.9(7)
N5 Ru2 O10 C62 -89.8(6)
O12 Ru2 O10 C62 30(7)
N6 Ru2 O10 C62 -169.8(6)
O11 Ru2 O10 C62 92.7(6)
O9 Ru2 O10 C62 5.3(6)
N5 Ru2 O11 C65 49(5)
O12 Ru2 O11 C65 -8.8(6)
N6 Ru2 O11 C65 80.8(6)
O10 Ru2 O11 C65 173.0(6)
O9 Ru2 O11 C65 -95.1(6)
N5 Ru2 O12 C67 -168.6(7)
N6 Ru2 O12 C67 -88.7(7)
O11 Ru2 O12 C67 8.9(7)
O10 Ru2 O12 C67 72(7)
O9 Ru2 O12 C67 96.2(7)
N2 Ru1 N1 C24 1.3(5)
O4 Ru1 N1 C24 92.6(5)
O2 Ru1 N1 C24 -87.0(5)
O3 Ru1 N1 C24 -23(4)
O1 Ru1 N1 C24 -179.0(5)
N2 Ru1 N1 C1 -174.0(5)
O4 Ru1 N1 C1 -82.7(5)
O2 Ru1 N1 C1 97.7(5)
O3 Ru1 N1 C1 162(3)
O1 Ru1 N1 C1 5.7(5)
N1 Ru1 N2 C13 -0.3(4)
O4 Ru1 N2 C13 -90.2(5)
O2 Ru1 N2 C13 92.7(5)
O3 Ru1 N2 C13 178.2(4)
O1 Ru1 N2 C13 -4(2)
N1 Ru1 N2 C7 -177.8(6)
O4 Ru1 N2 C7 92.3(5)
O2 Ru1 N2 C7 -84.8(5)
O3 Ru1 N2 C7 0.7(5)
O1 Ru1 N2 C7 179(38)
O12 Ru2 N5 C58 81.7(6)
N6 Ru2 N5 C58 -8.4(5)
O11 Ru2 N5 C58 24(5)
O10 Ru2 N5 C58 -100.1(6)
O9 Ru2 N5 C58 167.7(6)
O12 Ru2 N5 C35 -88.2(8)
N6 Ru2 N5 C35 -178.3(8)
O11 Ru2 N5 C35 -146(5)
O10 Ru2 N5 C35 90.0(8)
O9 Ru2 N5 C35 -2.2(8)
N5 Ru2 N6 C47 8.6(5)
O12 Ru2 N6 C47 -76.5(5)
O11 Ru2 N6 C47 -169.8(5)
O10 Ru2 N6 C47 104.2(5)
O9 Ru2 N6 C47 -28(2)
N5 Ru2 N6 C41 172.4(5)
O12 Ru2 N6 C41 87.2(5)
O11 Ru2 N6 C41 -6.0(5)
O10 Ru2 N6 C41 -92.1(5)
O9 Ru2 N6 C41 135.9(19)
C24 N1 C1 C2 -108.9(8)
Ru1 N1 C1 C2 66.1(8)
C24 N1 C1 C6 78.7(9)
Ru1 N1 C1 C6 -106.4(7)
C6 C1 C2 C3 -3.1(12)
N1 C1 C2 C3 -175.6(7)
C1 C2 C3 C4 2.2(13)
C2 C3 C4 C5 -1.5(14)
C2 C3 C4 N3 179.2(8)
O5 N3 C4 C5 177.7(11)
O6 N3 C4 C5 2.2(14)
O5 N3 C4 C3 -3.1(14)
O6 N3 C4 C3 -178.6(10)
C3 C4 C5 C6 1.6(15)
N3 C4 C5 C6 -179.2(9)
C4 C5 C6 C1 -2.3(14)
C2 C1 C6 C5 3.1(13)
N1 C1 C6 C5 175.5(8)
C13 N2 C7 C12 61.2(9)
Ru1 N2 C7 C12 -121.5(7)
C13 N2 C7 C8 -120.6(8)
Ru1 N2 C7 C8 56.7(8)
C12 C7 C8 C9 -1.4(12)
N2 C7 C8 C9 -179.6(7)
C7 C8 C9 C10 0.1(15)
C8 C9 C10 C11 1.6(16)
C8 C9 C10 N4 -179.0(10)
O7 N4 C10 C9 -176.5(14)
O8 N4 C10 C9 1(2)
O7 N4 C10 C11 3(2)
O8 N4 C10 C11 -179.7(15)
C9 C10 C11 C12 -2.0(16)
N4 C10 C11 C12 178.6(9)
C8 C7 C12 C11 1.0(12)
N2 C7 C12 C11 179.2(7)
C10 C11 C12 C7 0.7(13)
C7 N2 C13 C24 176.8(6)
Ru1 N2 C13 C24 -0.7(7)
C7 N2 C13 C14 -3.0(12)
Ru1 N2 C13 C14 179.5(6)
N2 C13 C14 C15 1.9(14)
C24 C13 C14 C15 -177.9(8)
N2 C13 C14 C23 178.2(7)
C24 C13 C14 C23 -1.6(7)
C23 C14 C15 C16 1.5(11)
C13 C14 C15 C16 177.4(8)
C14 C15 C16 C17 -1.5(12)
C15 C16 C17 C18 0.2(13)
C16 C17 C18 C23 0.9(11)
C16 C17 C18 C19 -176.7(8)
C23 C18 C19 C20 -0.6(11)
C17 C18 C19 C20 177.0(8)
C18 C19 C20 C21 1.6(12)
C19 C20 C21 C22 -0.5(12)
C20 C21 C22 C23 -1.7(10)
C20 C21 C22 C24 -175.4(7)
C15 C14 C23 C18 -0.4(10)
C13 C14 C23 C18 -177.5(6)
C15 C14 C23 C22 178.4(6)
C13 C14 C23 C22 1.4(8)
C19 C18 C23 C14 177.1(7)
C17 C18 C23 C14 -0.8(10)
C19 C18 C23 C22 -1.7(10)
C17 C18 C23 C22 -179.5(6)
C21 C22 C23 C14 -176.0(6)
C24 C22 C23 C14 -0.5(8)
C21 C22 C23 C18 2.8(10)
C24 C22 C23 C18 178.3(6)
C1 N1 C24 C13 173.3(6)
Ru1 N1 C24 C13 -2.1(7)
C1 N1 C24 C22 -6.2(12)
Ru1 N1 C24 C22 178.4(7)
N2 C13 C24 N1 1.8(9)
C14 C13 C24 N1 -178.3(6)
N2 C13 C24 C22 -178.5(6)
C14 C13 C24 C22 1.4(7)
C21 C22 C24 N1 -6.7(14)
C23 C22 C24 N1 179.0(8)
C21 C22 C24 C13 173.8(8)
C23 C22 C24 C13 -0.5(7)
Ru1 O1 C26 C27 10.7(10)
Ru1 O1 C26 C25 -169.7(5)
O1 C26 C27 C28 1.1(13)
C25 C26 C27 C28 -178.4(8)
Ru1 O2 C28 C27 2.8(10)
Ru1 O2 C28 C29 -175.5(5)
C26 C27 C28 O2 -9.0(12)
C26 C27 C28 C29 169.2(7)
Ru1 O3 C31 C32 6.9(10)
Ru1 O3 C31 C30 -174.5(5)
O3 C31 C32 C33 0.7(13)
C30 C31 C32 C33 -177.9(8)
Ru1 O4 C33 C32 -7.8(10)
Ru1 O4 C33 C34 173.2(6)
C31 C32 C33 O4 -0.2(13)
C31 C32 C33 C34 178.7(8)
C58 N5 C35 C40 89.9(13)
Ru2 N5 C35 C40 -100.8(12)
C58 N5 C35 C36 -90.1(13)
Ru2 N5 C35 C36 79.2(12)
C40 C35 C36 C37 1(2)
N5 C35 C36 C37 -179.5(15)
C35 C36 C37 C38 -1(3)
C36 C37 C38 C39 1(3)
C36 C37 C38 N7 -176.2(17)
O14 N7 C38 C39 2(3)
O13 N7 C38 C39 172(2)
O14 N7 C38 C37 179(2)
O13 N7 C38 C37 -10(3)
C37 C38 C39 C40 0(3)
N7 C38 C39 C40 177.3(16)
C38 C39 C40 C35 -1(3)
C36 C35 C40 C39 0(2)
N5 C35 C40 C39 -179.5(13)
C47 N6 C41 C46 52.1(9)
Ru2 N6 C41 C46 -110.7(7)
C47 N6 C41 C42 -133.2(7)
Ru2 N6 C41 C42 63.9(8)
C46 C41 C42 C43 -2.1(10)
N6 C41 C42 C43 -177.0(6)
C41 C42 C43 C44 0.6(11)
C42 C43 C44 C45 0.5(12)
C42 C43 C44 N8 180.0(7)
O15 N8 C44 C45 169.9(9)
O16 N8 C44 C45 -10.4(13)
O15 N8 C44 C43 -9.6(12)
O16 N8 C44 C43 170.1(9)
C43 C44 C45 C46 -0.2(12)
N8 C44 C45 C46 -179.6(7)
C44 C45 C46 C41 -1.4(12)
C42 C41 C46 C45 2.5(11)
N6 C41 C46 C45 177.3(7)
C41 N6 C47 C58 -171.7(6)
Ru2 N6 C47 C58 -7.4(8)
C41 N6 C47 C48 15.2(13)
Ru2 N6 C47 C48 179.5(8)
N6 C47 C48 C49 -4.5(18)
C58 C47 C48 C49 -177.9(10)
N6 C47 C48 C57 178.8(8)
C58 C47 C48 C57 5.3(9)
C57 C48 C49 C50 -0.9(12)
C47 C48 C49 C50 -177.3(9)
C48 C49 C50 C51 0.6(15)
C49 C50 C51 C52 0.1(16)
C50 C51 C52 C57 -0.4(14)
C50 C51 C52 C53 179.0(9)
C57 C52 C53 C54 -0.7(14)
C51 C52 C53 C54 179.9(10)
C52 C53 C54 C55 -1.7(15)
C53 C54 C55 C56 1.3(15)
C54 C55 C56 C57 1.7(13)
C54 C55 C56 C58 176.4(9)
C51 C52 C57 C56 -176.8(8)
C53 C52 C57 C56 3.7(12)
C51 C52 C57 C48 0.1(13)
C53 C52 C57 C48 -179.4(8)
C55 C56 C57 C52 -4.3(13)
C58 C56 C57 C52 179.4(8)
C55 C56 C57 C48 178.5(8)
C58 C56 C57 C48 2.2(9)
C49 C48 C57 C52 0.6(13)
C47 C48 C57 C52 178.0(8)
C49 C48 C57 C56 177.7(8)
C47 C48 C57 C56 -4.8(9)
C35 N5 C58 C47 177.4(8)
Ru2 N5 C58 C47 7.0(9)
C35 N5 C58 C56 -3.0(14)
Ru2 N5 C58 C56 -173.4(7)
N6 C47 C58 N5 0.3(10)
C48 C47 C58 N5 175.4(7)
N6 C47 C58 C56 -179.4(6)
C48 C47 C58 C56 -4.3(9)
C55 C56 C58 N5 6.4(16)
C57 C56 C58 N5 -178.3(8)
C55 C56 C58 C47 -174.0(9)
C57 C56 C58 C47 1.3(8)
Ru2 O9 C60 C61 2.4(15)
Ru2 O9 C60 C59 -172.9(8)
O9 C60 C61 C62 7.0(19)
C59 C60 C61 C62 -177.8(11)
Ru2 O10 C62 C61 0.8(11)
Ru2 O10 C62 C63 177.3(6)
C60 C61 C62 O10 -8.8(17)
C60 C61 C62 C63 174.8(10)
Ru2 O11 C65 C66 4.2(12)
Ru2 O11 C65 C64 -175.2(6)
O11 C65 C66 C67 4.2(16)
C64 C65 C66 C67 -176.4(10)
Ru2 O12 C67 C66 -4.3(13)
Ru2 O12 C67 C68 172.4(7)
C65 C66 C67 O12 -4.3(17)
C65 C66 C67 C68 179.1(10)

loop_
_platon_squeeze_void_nr
_platon_squeeze_void_average_x
_platon_squeeze_void_average_y
_platon_squeeze_void_average_z
_platon_squeeze_void_volume
_platon_squeeze_void_count_electrons
_platon_squeeze_void_content
1 0.000 1.000 1.000 113 10 ' '
2 0.210 0.938 0.365 12 1 ' '
3 0.790 0.062 0.635 12 1 ' '
